data_4100243
_journal_name_full 'Journal of the American Chemical Society'
_journal_year 2005
_chemical_formula_sum 'C109 H50 N S2 Sc3'
_chemical_formula_weight 1572.50
_space_group_IT_number 58
_symmetry_cell_setting orthorhombic
_symmetry_space_group_name_Hall '-P 2 2n'
_symmetry_space_group_name_H-M 'P n n m'
_cell_angle_alpha 90.00
_cell_angle_beta 90.00
_cell_angle_gamma 90.00
_cell_formula_units_Z 4
_cell_length_a 16.0353(15)
_cell_length_b 25.543(2)
_cell_length_c 15.0618(14)
_cell_measurement_temperature 90
_cell_volume 6169.2(10)
_diffrn_ambient_temperature 90
_exptl_crystal_density_diffrn 1.693
_cod_depositor_comments
;
The following automatic conversions were performed:
'_symmetry_cell_setting' value 'Orthorhombic' changed to 'orthorhombic'
according to '/home/saulius/struct/CIF-dictionaries/cif_core.dic'
dictionary named 'cif_core.dic' version 2.4.1 from 2010-06-29.

Automatic conversion script
Id: cif_fix_enum 1527 2010-12-29 10:47:43Z saulius 
;
_cod_database_code 4100243

loop_
_symmetry_equiv_pos_as_xyz
'x, y, z'
'-x, -y, z'
'x+1/2, -y+1/2, -z+1/2'
'-x+1/2, y+1/2, -z+1/2'
'-x, -y, -z'
'x, y, -z'
'-x-1/2, y-1/2, z-1/2'
'x-1/2, -y-1/2, z-1/2'

loop_
_atom_site_label
_atom_site_type_symbol
_atom_site_fract_x
_atom_site_fract_y
_atom_site_fract_z
_atom_site_U_iso_or_equiv
_atom_site_adp_type
_atom_site_occupancy
_atom_site_symmetry_multiplicity
_atom_site_calc_flag
_atom_site_refinement_flags
_atom_site_disorder_assembly
_atom_site_disorder_group
C1 C 0.86633(19) 0.26311(13) 0.0000 0.0297(6) Uani 1 2 d S A 1
C2 C 0.8078(2) 0.29848(15) 0.0000 0.0404(8) Uani 1 2 d S A 1
C3 C 1.2546(2) 0.02196(14) 0.0000 0.0501(10) Uani 1 2 d S . 1
H1 H 1.3058 0.0274 0.0301 0.060 Uiso 0.50 1 d P B 1
H2 H 1.2535 -0.0124 -0.0243 0.060 Uiso 0.50 1 d P C 1
C4 C 1.1866(3) 0.02805(19) 0.0611(4) 0.0401(11) Uani 0.50 1 d P . 1
H3 H 1.1873 0.0012 0.1047 0.048 Uiso 0.50 1 d P D 1
C5 C 1.2448(4) 0.0649(2) -0.0795(5) 0.0484(14) Uani 0.50 1 d P . 1
H4 H 1.2873 0.0601 -0.1226 0.058 Uiso 0.50 1 d P E 1
C6 C 1.1944(4) 0.0818(3) 0.1052(4) 0.0463(14) Uani 0.50 1 d P . 1
H5 H 1.1528 0.0858 0.1491 0.056 Uiso 0.50 1 d P F 1
H6 H 1.2481 0.0850 0.1318 0.056 Uiso 0.50 1 d P G 1
C7 C 1.2515(3) 0.11823(19) -0.0372(5) 0.0517(16) Uani 0.50 1 d P . 1
H7 H 1.3054 0.1218 -0.0115 0.062 Uiso 0.50 1 d P H 1
H8 H 1.2441 0.1442 -0.0815 0.062 Uiso 0.50 1 d P I 1
C8 C 1.1008(3) 0.02418(16) 0.0000 0.0707(17) Uani 1 2 d S . 1
H9 H 1.1039 -0.0061 -0.0363 0.085 Uiso 0.50 1 d P J 1
H10 H 1.0539 0.0216 0.0383 0.085 Uiso 0.50 1 d P K 1
C9 C 1.1580(4) 0.0603(2) -0.1228(4) 0.0441(13) Uani 0.50 1 d P . 1
H11 H 1.1523 0.0865 -0.1666 0.053 Uiso 0.50 1 d P L 1
H12 H 1.1529 0.0267 -0.1494 0.053 Uiso 0.50 1 d P M 1
C10 C 1.1847(3) 0.12528(18) 0.0354(4) 0.0389(11) Uani 0.50 1 d P . 1
H13 H 1.1918 0.1583 0.0635 0.047 Uiso 0.50 1 d P N 1
C11 C 1.0909(3) 0.06689(18) -0.0533(3) 0.0341(10) Uani 0.50 1 d P . 1
H14 H 1.0379 0.0650 -0.0808 0.041 Uiso 0.50 1 d P O 1
C12 C 1.0980(2) 0.12144(12) 0.0000 0.0339(7) Uani 1 2 d S . 1
C13 C 1.0265(3) 0.13358(18) 0.0530(3) 0.0334(10) Uani 0.50 1 d P . 1
C14 C 1.0789(3) 0.16666(18) -0.0698(4) 0.0346(10) Uani 0.50 1 d P . 1
C15 C 1.0315(6) 0.1726(6) 0.1201(7) 0.0288(18) Uani 0.50 1 d P . 1
C16 C 1.1023(3) 0.2212(2) -0.0536(5) 0.0363(11) Uani 0.50 1 d P . 1
C17 C 1.0725(4) 0.2254(3) 0.1113(6) 0.0433(16) Uani 0.50 1 d P . 1
C18 C 1.1024(3) 0.2496(3) 0.0322(4) 0.0416(14) Uani 0.50 1 d P . 1
C19 C 1.0336(4) 0.2580(3) 0.1819(5) 0.0502(16) Uani 0.50 1 d P . 1
C20 C 1.0948(3) 0.3055(3) 0.0279(4) 0.049(2) Uani 0.50 1 d P . 1
C21 C 1.0305(8) 0.3134(5) 0.1740(9) 0.056(3) Uani 0.50 1 d P . 1
C22 C 1.0604(5) 0.3367(4) 0.0989(9) 0.056(3) Uani 0.50 1 d P . 1
C23 C 0.9604(7) 0.3376(3) 0.2202(6) 0.059(2) Uani 0.50 1 d P . 1
C24 C 1.028(3) 0.3831(15) 0.063(2) 0.061(8) Uani 0.50 1 d P . 1
C25 C 0.9227(9) 0.3830(4) 0.1801(7) 0.057(2) Uani 0.50 1 d P . 1
C26 C 0.9512(9) 0.4069(8) 0.099(2) 0.058(4) Uani 0.50 1 d P . 1
C27 C 0.8338(8) 0.3811(4) 0.2011(7) 0.059(2) Uani 0.50 1 d P . 1
C28 C 0.9004(10) 0.4281(7) 0.0470(14) 0.060(7) Uani 0.50 1 d P . 1
C29 C 0.7741(5) 0.4010(3) 0.1386(6) 0.0482(15) Uani 0.50 1 d P . 1
C30 C 0.8074(12) 0.4272(7) 0.0607(10) 0.056(4) Uani 0.50 1 d P . 1
C31 C 0.6959(9) 0.3747(8) 0.1342(11) 0.058(4) Uani 0.50 1 d P . 1
C32 C 0.7605(4) 0.42260(19) 0.0000 0.108(3) Uani 1 2 d S . 1
C33 C 0.6514(4) 0.3713(3) 0.0505(7) 0.0505(16) Uani 0.50 1 d P . 1
C34 C 0.6851(4) 0.3932(3) -0.0283(4) 0.0435(14) Uani 0.50 1 d P . 1
C35 C 0.6101(4) 0.3222(4) 0.0483(8) 0.0568(19) Uani 0.50 1 d P . 1
C36 C 0.6712(9) 0.3674(7) -0.1109(10) 0.052(3) Uani 0.50 1 d P . 1
C37 C 0.6004(4) 0.2933(4) -0.0318(6) 0.059(2) Uani 0.50 1 d P . 1
C38 C 0.6278(7) 0.3169(5) -0.1074(11) 0.065(3) Uani 0.50 1 d P . 1
C39 C 0.6036(3) 0.2379(3) -0.0283(5) 0.060(3) Uani 0.50 1 d P . 1
C40 C 0.6649(6) 0.2857(4) -0.1832(7) 0.066(2) Uani 0.50 1 d P . 1
C41 C 0.6404(5) 0.2078(5) -0.1007(9) 0.064(3) Uani 0.50 1 d P . 1
C42 C 0.6718(11) 0.2308(8) -0.1737(13) 0.070(4) Uani 0.50 1 d P . 1
C43 C 0.6781(17) 0.1629(11) -0.062(3) 0.070(8) Uani 0.50 1 d P . 1
C44 C 0.7428(8) 0.2074(4) -0.2193(7) 0.067(3) Uani 0.50 1 d P . 1
C45 C 0.741(3) 0.1445(12) -0.104(2) 0.086(10) Uani 0.50 1 d P . 1
C46 C 0.7817(9) 0.1627(4) -0.1757(8) 0.064(3) Uani 0.50 1 d P . 1
C47 C 0.8055(6) 0.1176(5) -0.0407(13) 0.048(3) Uani 0.50 1 d P . 1
C48 C 0.8690(7) 0.1646(4) -0.1931(7) 0.055(2) Uani 0.50 1 d P . 1
C49 C 0.9019(5) 0.1183(2) -0.0551(6) 0.0419(14) Uani 0.50 1 d P . 1
C50 C 0.9318(4) 0.1428(2) -0.1353(4) 0.0429(13) Uani 0.50 1 d P . 1
C51 C 0.9422(4) 0.11824(19) 0.0336(4) 0.0357(11) Uani 0.50 1 d P . 1
C52 C 1.0117(8) 0.1675(6) -0.1404(8) 0.040(3) Uani 0.50 1 d P . 1
C53 C 0.9664(4) 0.1786(2) 0.1846(3) 0.0405(12) Uani 0.50 1 d P . 1
C54 C 0.8772(4) 0.1231(2) 0.0968(6) 0.0432(15) Uani 0.50 1 d P . 1
C55 C 0.8908(6) 0.1520(4) 0.1769(6) 0.0453(18) Uani 0.50 1 d P . 1
C56 C 0.9691(16) 0.2362(10) 0.2263(15) 0.084(8) Uani 0.50 1 d P . 1
C57 C 0.8056(14) 0.1212(7) 0.0530(17) 0.087(6) Uani 0.50 1 d P . 1
C58 C 0.8184(8) 0.1743(4) 0.2174(6) 0.064(2) Uani 0.50 1 d P . 1
C59 C 0.8993(6) 0.2520(3) 0.2660(4) 0.061(2) Uani 0.50 1 d P . 1
C60 C 0.739(2) 0.1417(9) 0.086(2) 0.075(8) Uani 0.50 1 d P . 1
C61 C 0.812(3) 0.2366(13) -0.2540(17) 0.104(9) Uani 0.50 1 d P . 1
C62 C 0.7374(7) 0.1716(4) 0.1758(8) 0.071(3) Uani 0.50 1 d P . 1
C63 C 0.8987(11) 0.3090(8) 0.2619(13) 0.071(4) Uani 0.50 1 d P . 1
C64 C 0.6675(17) 0.1624(11) 0.032(2) 0.074(13) Uani 0.50 1 d P . 1
C65 C 0.7426(6) 0.2505(4) 0.2463(5) 0.069(2) Uani 0.50 1 d P . 1
C66 C 0.6929(12) 0.2177(7) 0.1959(12) 0.067(4) Uani 0.50 1 d P . 1
C67 C 0.8174(7) 0.3344(3) 0.2512(4) 0.061(2) Uani 0.50 1 d P . 1
C68 C 0.6190(5) 0.2102(4) 0.0520(10) 0.065(2) Uani 0.50 1 d P . 1
C69 C 0.736(3) 0.3126(13) -0.224(2) 0.104(11) Uani 0.50 1 d P . 1
C70 C 0.6331(5) 0.2398(4) 0.1319(9) 0.063(2) Uani 0.50 1 d P . 1
C71 C 0.6794(5) 0.3281(3) 0.1825(5) 0.0608(18) Uani 0.50 1 d P . 1
C72 C 0.6271(6) 0.2956(5) 0.1300(8) 0.057(2) Uani 0.50 1 d P . 1
C73 C 1.0202(4) 0.2179(2) -0.1783(4) 0.0447(13) Uani 0.50 1 d P . 1
C74 C 1.0716(4) 0.2505(3) -0.1280(5) 0.0404(15) Uani 0.50 1 d P . 1
C75 C 0.9602(15) 0.2330(7) -0.2341(11) 0.058(5) Uani 0.50 1 d P . 1
C76 C 1.0643(5) 0.3064(3) -0.1296(7) 0.0493(17) Uani 0.50 1 d P . 1
C77 C 0.8837(6) 0.2105(3) -0.2466(4) 0.061(2) Uani 0.50 1 d P . 1
C78 C 1.0806(5) 0.3338(4) -0.0538(8) 0.054(2) Uani 0.50 1 d P . 1
C79 C 0.9538(5) 0.2945(3) -0.2442(4) 0.0569(18) Uani 0.50 1 d P . 1
C80 C 1.0051(8) 0.3269(5) -0.1924(8) 0.055(2) Uani 0.50 1 d P . 1
C81 C 0.8155(18) 0.2266(9) 0.2680(13) 0.061(3) Uani 0.50 1 d P . 1
C82 C 1.034(3) 0.3828(15) -0.031(2) 0.058(10) Uani 0.50 1 d P . 1
C83 C 0.8724(9) 0.3201(6) -0.2606(11) 0.058(3) Uani 0.50 1 d P . 1
C84 C 0.9626(7) 0.3750(4) -0.1739(8) 0.063(3) Uani 0.50 1 d P . 1
C85 C 0.8005(6) 0.2930(4) -0.2632(4) 0.068(2) Uani 0.50 1 d P . 1
C86 C 0.9752(9) 0.4013(7) -0.0923(18) 0.052(4) Uani 0.50 1 d P . 1
C87 C 0.8809(10) 0.3716(4) -0.2144(6) 0.069(3) Uani 0.50 1 d P . 1
C88 C 0.732(2) 0.3111(8) 0.2377(19) 0.059(4) Uani 0.50 1 d P . 1
C89 C 0.8940(12) 0.4274(7) -0.0473(12) 0.058(7) Uani 0.50 1 d P . 1
C90 C 0.8097(8) 0.3936(4) -0.1741(6) 0.055(2) Uani 0.50 1 d P . 1
C91 C 0.7316(5) 0.3663(3) -0.1803(5) 0.0529(16) Uani 0.50 1 d P . 1
C92 C 0.8186(15) 0.4213(7) -0.0926(11) 0.057(4) Uani 0.50 1 d P . 1
Sc1 Sc 0.96357(4) 0.20985(3) 0.0000 0.0473(2) Uani 1 2 d S P 2
Sc2 Sc 0.8802(5) 0.2979(3) -0.1300(3) 0.056(2) Uani 0.173(7) 1 d P . 3
Sc3 Sc 0.8257(8) 0.2518(2) 0.1299(3) 0.0392(15) Uani 0.173(7) 1 d P . 3
N1 N 0.8069(5) 0.0806(3) 0.4460(6) 0.0464(16) Uani 0.50 1 d P . .
C93 C 0.8159(6) 0.0602(4) 0.5420(7) 0.0498(19) Uani 0.50 1 d P . .
H15 H 0.8246 0.0228 0.5380 0.060 Uiso 0.50 1 d P . .
H16 H 0.8647 0.0755 0.5664 0.060 Uiso 0.50 1 d P . .
C94 C 0.7483(13) 0.0667(8) 0.6079(15) 0.161(9) Uani 0.50 1 d P . .
H17 H 0.7436 0.1046 0.6202 0.194 Uiso 0.50 1 d P . .
H18 H 0.6963 0.0567 0.5816 0.194 Uiso 0.50 1 d P . .
C95 C 0.7484(6) 0.0436(3) 0.6936(4) 0.0521(15) Uani 0.50 1 d P . .
H19 H 0.7730 0.0100 0.6853 0.063 Uiso 0.50 1 d P . .
H20 H 0.7836 0.0642 0.7303 0.063 Uiso 0.50 1 d P . .
C96 C 0.6708(17) 0.0347(6) 0.7401(12) 0.154(12) Uani 0.50 1 d P . .
H21 H 0.6634 0.0649 0.7784 0.185 Uiso 0.50 1 d P . .
H22 H 0.6794 0.0050 0.7776 0.185 Uiso 0.50 1 d P . .
H23 H 0.6290 0.0309 0.7014 0.185 Uiso 0.50 1 d P . .
C97 C 0.8897(5) 0.0694(3) 0.4001(6) 0.073(2) Uani 0.50 1 d P . .
H24 H 0.8940 0.0945 0.3537 0.087 Uiso 0.182(5) 1 d P Q 5
H25 H 0.9318 0.0760 0.4431 0.087 Uiso 0.182(5) 1 d P Q 5
H26 H 0.8897 0.0871 0.3446 0.087 Uiso 0.318(5) 1 d P R 3
H27 H 0.9333 0.0829 0.4362 0.087 Uiso 0.318(5) 1 d P R 3
C98 C 0.7353(4) 0.0586(2) 0.4023(4) 0.0258(11) Uani 0.50 1 d PD . .
H28 H 0.7338 0.0250 0.4289 0.031 Uiso 0.318(5) 1 d P R 3
H29 H 0.6927 0.0800 0.4266 0.031 Uiso 0.318(5) 1 d P R 3
H30 H 0.7392 0.0218 0.4091 0.031 Uiso 0.182(5) 1 d P Q 5
H31 H 0.6880 0.0714 0.4332 0.031 Uiso 0.182(5) 1 d P Q 5
C99 C 0.7955(5) 0.1393(3) 0.4520(5) 0.067(2) Uani 0.50 1 d P . .
H32 H 0.7906 0.1514 0.3924 0.081 Uiso 0.182(5) 1 d P Q 5
H33 H 0.7444 0.1450 0.4823 0.081 Uiso 0.182(5) 1 d P Q 5
H34 H 0.7971 0.1519 0.3925 0.081 Uiso 0.318(5) 1 d P R 3
H35 H 0.7416 0.1450 0.4760 0.081 Uiso 0.318(5) 1 d P R 3
S1 S 0.4834(3) 0.0941(2) 0.1019(3) 0.0553(13) Uani 0.312(6) 1 d P . 5
S2 S 0.4975(18) 0.0415(17) -0.095(4) 0.83(8) Uani 0.188(6) 1 d P . 5
S3 S 0.4619(6) 0.1137(12) 0.0781(14) 0.166(9) Uani 0.188(6) 1 d P . 5
C100 C 0.9172(18) 0.0192(12) 0.362(2) 0.56(11) Uani 0.182(5) 1 d PD . 5
H36 H 0.8826 -0.0069 0.3947 0.667 Uiso 0.182(5) 1 d P Q 5
H37 H 0.8875 0.0194 0.3020 0.667 Uiso 0.182(5) 1 d P Q 5
C101 C 1.0000 0.0000 0.3184(12) 0.088(10) Uani 0.364(9) 2 d SPD . 5
H38 H 1.0074 0.0187 0.2625 0.106 Uiso 0.182(5) 1 d P Q 5
H39 H 1.0450 0.0075 0.3555 0.106 Uiso 0.182(5) 1 d P Q 5
C102 C 1.0014(15) -0.0526(8) 0.2977(19) 0.050(7) Uani 0.182(5) 1 d PD . 5
H40 H 1.0231 -0.0710 0.3471 0.060 Uiso 0.182(5) 1 d P Q 5
H41 H 1.0352 -0.0585 0.2472 0.060 Uiso 0.182(5) 1 d P Q 5
H42 H 0.9460 -0.0641 0.2860 0.060 Uiso 0.182(5) 1 d P Q 5
C113 C 0.7069(14) 0.0552(11) 0.3194(13) 0.084(7) Uani 0.318(5) 1 d PD . 3
H64 H 0.7239 0.0900 0.3053 0.101 Uiso 0.318(5) 1 d P R 3
H65 H 0.7496 0.0315 0.3020 0.101 Uiso 0.318(5) 1 d P R 3
C104 C 0.6512(18) 0.0378(19) 0.278(3) 0.074(13) Uani 0.182(5) 1 d PD . 5
H45 H 0.6532 -0.0021 0.2791 0.089 Uiso 0.182(5) 1 d P Q 5
H46 H 0.5998 0.0452 0.3098 0.089 Uiso 0.182(5) 1 d P Q 5
C105 C 0.4836(3) 0.0923(3) 0.0000 0.0716(15) Uani 1 2 d S . 5
S4 S 0.4966(6) 0.0705(3) -0.1014(4) 0.116(4) Uani 0.312(6) 1 d P . 5
C106 C 0.6171(12) 0.0447(7) 0.1822(11) 0.056(5) Uani 0.182(5) 1 d P . 5
H47 H 0.5816 0.0724 0.1804 0.067 Uiso 0.182(5) 1 d P Q 5
H48 H 0.5905 0.0128 0.1622 0.067 Uiso 0.182(5) 1 d P Q 5
H49 H 0.6654 0.0500 0.1454 0.067 Uiso 0.182(5) 1 d P Q 5
C107 C 0.838(2) 0.1732(7) 0.5000 0.091(9) Uani 0.364(9) 2 d SP . 5
H50 H 0.8504 0.1726 0.5607 0.109 Uiso 0.318(5) 1 d P R 3
H51 H 0.9149 0.1578 0.4881 0.109 Uiso 0.182(5) 1 d P Q 5
C108 C 0.8893(5) 0.2181(4) 0.5000 0.030(2) Uani 0.364(9) 2 d SP . 5
H52 H 0.9227 0.2216 0.5515 0.036 Uiso 0.182(5) 1 d P Q 5
H53 H 0.9227 0.2216 0.4485 0.036 Uiso 0.182(5) 1 d P Q 5
C109 C 0.830(2) 0.2619(12) 0.5000 0.120(13) Uani 0.364(9) 2 d SP . 5
H54 H 0.8173 0.2705 0.4405 0.144 Uiso 0.182(5) 1 d P Q 5
H55 H 0.8541 0.2902 0.5297 0.144 Uiso 0.182(5) 1 d P Q 5
H56 H 0.7805 0.2508 0.5297 0.144 Uiso 0.182(5) 1 d P Q 5
Sc4 Sc 0.7868(8) 0.2353(11) 0.0922(14) 0.162(8) Uani 0.141(5) 1 d P . 5
Sc9 Sc 0.93491(17) 0.33278(10) 0.0000 0.0373(10) Uani 0.236(3) 2 d SP . 5
Sc6 Sc 0.8006(7) 0.2545(3) -0.1159(7) 0.007(3) Uani 0.067(6) 1 d PU . 5
Sc7 Sc 0.835(3) 0.3010(14) 0.1274(12) 0.142(16) Uani 0.067(6) 1 d P . 5
C110 C 0.8656(7) 0.1725(7) 0.5000 0.094(6) Uani 0.636(9) 2 d SP . 3
H57 H 0.8499 0.1581 0.5597 0.113 Uiso 0.182(5) 1 d P Q 5
H58 H 0.9039 0.1664 0.4754 0.113 Uiso 0.318(5) 1 d P R 3
C111 C 0.8262(4) 0.2304(3) 0.5000 0.0336(14) Uani 0.636(9) 2 d SP . 3
H59 H 0.7935 0.2365 0.4442 0.040 Uiso 0.318(5) 1 d P R 3
H60 H 0.7935 0.2365 0.5558 0.040 Uiso 0.318(5) 1 d P R 3
C112 C 0.8965(5) 0.2684(3) 0.5000 0.054(2) Uani 0.636(9) 2 d SP . 3
H61 H 0.9117 0.2766 0.5595 0.065 Uiso 0.318(5) 1 d P R 3
H62 H 0.8801 0.2996 0.4703 0.065 Uiso 0.318(5) 1 d P R 3
H63 H 0.9433 0.2536 0.4703 0.065 Uiso 0.318(5) 1 d P R 3
C103 C 0.725(2) 0.0708(9) 0.3047(14) 0.041(6) Uani 0.182(5) 1 d PDU . 5
H44 H 0.7103 0.1050 0.3050 0.050 Uiso 0.182(5) 1 d P Q 5
H43 H 0.7719 0.0605 0.2804 0.050 Uiso 0.182(5) 1 d P Q 5
C114 C 0.6614(12) 0.0477(10) 0.2424(10) 0.065(6) Uani 0.318(5) 1 d PD . 3
H66 H 0.6379 0.0819 0.2301 0.078 Uiso 0.318(5) 1 d P R 3
H67 H 0.6993 0.0388 0.1986 0.078 Uiso 0.318(5) 1 d P R 3
C115 C 0.6025(18) 0.0169(9) 0.243(4) 0.24(3) Uani 0.318(5) 1 d P . 3
H68 H 0.6244 -0.0166 0.2252 0.294 Uiso 0.318(5) 1 d P R 3
H69 H 0.5617 0.0279 0.2034 0.294 Uiso 0.318(5) 1 d P R 3
H70 H 0.5808 0.0137 0.3015 0.294 Uiso 0.318(5) 1 d P R 3
C116 C 0.9065(6) 0.0133(5) 0.3736(9) 0.064(4) Uani 0.318(5) 1 d PD Q 3
H71 H 0.9122 -0.0037 0.4394 0.076 Uiso 0.318(5) 1 d P R 3
H72 H 0.8600 -0.0010 0.3529 0.076 Uiso 0.318(5) 1 d P R 3
C117 C 1.0000 0.0000 0.3487(13) 0.214(17) Uani 0.636(9) 2 d SPD . 3
H74 H 1.0050 0.0300 0.2815 0.257 Uiso 0.318(5) 1 d P R 3
H73 H 1.0434 0.0001 0.3613 0.257 Uiso 0.318(5) 1 d P R 3
C118 C 1.0093(18) -0.0325(10) 0.2745(14) 0.106(10) Uani 0.318(5) 1 d PD . 3
H75 H 1.0428 -0.0570 0.3104 0.128 Uiso 0.318(5) 1 d P R 3
H76 H 1.0524 -0.0180 0.2321 0.128 Uiso 0.318(5) 1 d P R 3
H77 H 0.9668 -0.0442 0.2505 0.128 Uiso 0.318(5) 1 d P R 3
Sc8 Sc 0.7404(3) 0.2350(3) -0.0299(4) 0.075(2) Uani 0.1178(15) 1 d P . 5
Sc5 Sc 0.8652(4) 0.3240(2) -0.1074(4) 0.0379(18) Uani 0.141(5) 1 d P . 5

loop_
_atom_site_aniso_label
_atom_site_aniso_U_11
_atom_site_aniso_U_22
_atom_site_aniso_U_33
_atom_site_aniso_U_23
_atom_site_aniso_U_13
_atom_site_aniso_U_12
C1 0.0235(14) 0.0350(16) 0.0307(16) 0.000 0.000 0.0013(12)
C2 0.0263(16) 0.044(2) 0.051(2) 0.000 0.000 0.0053(14)
C3 0.0327(18) 0.0288(17) 0.089(3) 0.000 0.000 0.0075(14)
C4 0.038(2) 0.032(2) 0.050(3) 0.005(2) 0.000(2) 0.0079(19)
C5 0.038(3) 0.035(3) 0.072(4) 0.002(3) 0.022(3) 0.007(2)
C6 0.037(3) 0.050(4) 0.052(3) -0.009(3) -0.017(3) 0.021(3)
C7 0.026(2) 0.030(2) 0.098(5) 0.013(2) 0.012(2) 0.0031(18)
C8 0.0297(19) 0.0288(18) 0.154(6) 0.000 0.000 0.0013(15)
C9 0.044(3) 0.038(3) 0.050(3) 0.002(3) 0.009(3) 0.007(3)
C10 0.027(2) 0.027(2) 0.063(3) -0.0029(19) -0.0071(19) 0.0046(17)
C11 0.029(2) 0.029(2) 0.044(3) 0.0008(19) 0.0028(19) 0.0030(17)
C12 0.0225(14) 0.0254(14) 0.054(2) 0.000 0.000 0.0004(11)
C13 0.028(2) 0.028(2) 0.044(3) 0.0094(19) 0.0033(19) 0.0037(17)
C14 0.032(2) 0.029(2) 0.043(3) 0.0042(19) 0.012(2) 0.0039(18)
C15 0.021(4) 0.041(4) 0.025(5) 0.002(3) 0.000(3) 0.014(3)
C16 0.021(2) 0.035(3) 0.053(4) 0.006(3) 0.009(2) 0.003(2)
C17 0.033(3) 0.038(4) 0.059(5) -0.009(3) -0.026(3) 0.009(3)
C18 0.018(2) 0.037(3) 0.070(4) -0.001(2) -0.0074(19) 0.001(2)
C19 0.052(4) 0.051(4) 0.049(4) -0.018(3) -0.035(3) 0.022(3)
C20 0.021(2) 0.034(3) 0.092(6) -0.008(3) -0.008(2) -0.0064(19)
C21 0.038(6) 0.065(8) 0.064(7) -0.025(5) -0.027(5) 0.014(4)
C22 0.027(4) 0.042(5) 0.100(8) -0.024(6) -0.025(4) 0.000(3)
C23 0.066(6) 0.052(5) 0.060(5) -0.022(4) -0.034(5) 0.026(4)
C24 0.051(12) 0.034(5) 0.10(2) -0.011(12) -0.035(14) -0.006(6)
C25 0.067(7) 0.050(5) 0.053(6) -0.030(4) -0.022(5) 0.018(5)
C26 0.036(8) 0.035(6) 0.102(8) -0.035(5) -0.019(8) 0.007(5)
C27 0.070(7) 0.061(6) 0.046(6) -0.025(4) -0.023(4) 0.036(4)
C28 0.032(5) 0.029(8) 0.120(17) -0.018(7) 0.018(6) 0.012(5)
C29 0.061(5) 0.042(3) 0.041(4) -0.014(3) 0.001(4) 0.018(4)
C30 0.054(7) 0.029(4) 0.086(11) -0.004(6) 0.024(8) 0.017(4)
C31 0.052(8) 0.075(7) 0.047(8) -0.006(5) 0.009(5) 0.037(7)
C32 0.036(3) 0.029(2) 0.259(11) 0.000 0.000 0.014(2)
C33 0.032(3) 0.047(4) 0.073(5) 0.003(3) 0.013(3) 0.019(3)
C34 0.037(3) 0.044(3) 0.049(4) 0.004(2) -0.003(2) 0.023(2)
C35 0.020(3) 0.066(5) 0.084(6) 0.010(5) 0.007(3) 0.015(3)
C36 0.047(7) 0.060(6) 0.048(8) -0.006(6) -0.018(5) 0.031(6)
C37 0.015(2) 0.059(4) 0.102(7) 0.004(4) -0.011(2) 0.005(3)
C38 0.035(4) 0.065(7) 0.096(10) -0.013(7) -0.040(6) 0.018(5)
C39 0.018(2) 0.058(4) 0.106(9) -0.010(4) -0.010(3) 0.000(2)
C40 0.053(4) 0.076(6) 0.070(5) -0.012(4) -0.045(5) 0.018(4)
C41 0.026(4) 0.065(6) 0.100(8) -0.022(6) -0.024(5) -0.002(4)
C42 0.048(8) 0.082(12) 0.079(12) -0.030(7) -0.038(7) 0.009(7)
C43 0.044(10) 0.043(6) 0.12(2) -0.021(9) -0.022(12) -0.012(6)
C44 0.067(6) 0.070(6) 0.063(5) -0.028(5) -0.040(5) 0.026(5)
C45 0.11(2) 0.065(16) 0.083(10) -0.039(10) -0.034(11) -0.015(13)
C46 0.066(7) 0.049(4) 0.076(8) -0.029(5) -0.038(6) 0.003(5)
C47 0.019(3) 0.022(4) 0.104(8) 0.006(4) 0.010(4) -0.002(3)
C48 0.057(6) 0.059(6) 0.049(4) -0.026(4) -0.046(4) 0.032(4)
C49 0.024(3) 0.028(3) 0.074(5) -0.008(3) -0.017(3) 0.002(2)
C50 0.047(3) 0.034(3) 0.048(3) -0.016(2) -0.012(3) 0.011(2)
C51 0.025(2) 0.027(2) 0.055(3) 0.0063(18) 0.008(2) 0.001(2)
C52 0.049(7) 0.044(4) 0.029(5) -0.001(4) -0.007(4) 0.009(5)
C53 0.051(3) 0.047(3) 0.024(2) 0.009(2) -0.002(2) 0.020(2)
C54 0.027(3) 0.031(3) 0.071(5) 0.015(3) 0.015(3) 0.001(2)
C55 0.044(5) 0.052(5) 0.039(5) 0.019(3) 0.022(4) 0.022(3)
C56 0.069(9) 0.125(16) 0.057(11) 0.026(9) -0.033(8) 0.013(9)
C57 0.109(12) 0.037(7) 0.114(12) 0.030(8) -0.010(9) -0.025(7)
C58 0.076(7) 0.064(5) 0.053(5) 0.029(4) 0.026(5) 0.017(5)
C59 0.086(6) 0.072(5) 0.026(3) -0.002(3) -0.004(3) 0.041(5)
C60 0.077(14) 0.028(7) 0.121(18) -0.002(8) 0.035(11) -0.016(8)
C61 0.175(19) 0.114(17) 0.023(7) -0.037(7) -0.034(9) 0.005(15)
C62 0.051(5) 0.072(6) 0.091(8) 0.035(6) 0.044(5) 0.014(5)
C63 0.070(10) 0.103(12) 0.039(4) -0.021(6) -0.003(6) 0.041(7)
C64 0.025(4) 0.050(6) 0.15(4) -0.015(11) 0.007(9) -0.006(3)
C65 0.067(5) 0.089(6) 0.052(4) 0.024(4) 0.035(4) 0.034(5)
C66 0.060(10) 0.071(10) 0.069(9) 0.030(6) 0.039(8) 0.005(7)
C67 0.082(6) 0.071(5) 0.030(3) -0.009(3) 0.005(3) 0.038(5)
C68 0.026(4) 0.053(5) 0.116(8) 0.011(5) -0.002(4) -0.008(3)
C69 0.115(15) 0.134(18) 0.063(15) 0.009(10) -0.064(12) 0.039(14)
C70 0.032(4) 0.062(5) 0.095(7) 0.011(5) 0.033(4) 0.003(3)
C71 0.047(4) 0.073(5) 0.063(5) -0.005(4) 0.030(4) 0.014(4)
C72 0.031(4) 0.073(7) 0.067(6) 0.009(5) 0.026(4) 0.010(5)
C73 0.049(3) 0.050(4) 0.035(3) -0.003(2) 0.015(3) 0.016(3)
C74 0.037(3) 0.034(3) 0.050(4) 0.011(3) 0.020(3) 0.008(3)
C75 0.103(13) 0.056(6) 0.015(4) -0.004(4) 0.012(5) -0.004(6)
C76 0.030(3) 0.040(4) 0.078(6) 0.015(4) 0.026(4) 0.004(3)
C77 0.088(6) 0.063(4) 0.031(3) -0.014(3) -0.019(3) 0.033(4)
C78 0.024(3) 0.033(4) 0.105(7) 0.014(5) 0.009(4) -0.006(3)
C79 0.070(5) 0.070(5) 0.030(3) 0.017(3) 0.021(3) 0.026(4)
C80 0.047(7) 0.062(8) 0.055(6) 0.021(5) 0.030(5) 0.014(5)
C81 0.092(8) 0.075(7) 0.015(6) 0.023(5) 0.011(5) -0.003(6)
C82 0.040(4) 0.032(5) 0.10(3) -0.004(11) 0.014(12) -0.010(3)
C83 0.070(10) 0.071(7) 0.033(4) 0.017(4) -0.008(6) 0.027(7)
C84 0.062(6) 0.053(5) 0.075(6) 0.034(5) 0.025(5) 0.020(4)
C85 0.096(7) 0.081(6) 0.027(3) 0.001(3) -0.024(3) 0.037(5)
C86 0.044(9) 0.022(4) 0.090(9) 0.010(5) 0.024(9) 0.007(6)
C87 0.087(8) 0.071(6) 0.048(5) 0.023(4) 0.018(6) 0.045(6)
C88 0.078(9) 0.065(7) 0.034(5) -0.013(4) 0.041(6) 0.005(6)
C89 0.079(12) 0.026(8) 0.069(11) 0.011(6) 0.014(7) -0.013(6)
C90 0.071(7) 0.059(5) 0.035(5) 0.014(4) 0.007(4) 0.032(4)
C91 0.053(4) 0.064(4) 0.041(3) 0.010(3) -0.014(3) 0.027(3)
C92 0.068(7) 0.026(5) 0.076(9) 0.009(6) -0.005(8) 0.014(4)
Sc1 0.0205(3) 0.0277(3) 0.0937(7) 0.000 0.000 0.0026(2)
Sc2 0.068(4) 0.068(4) 0.033(2) 0.021(2) 0.0163(19) 0.038(2)
Sc3 0.050(4) 0.047(2) 0.0205(17) 0.0011(14) 0.0009(18) -0.007(2)
N1 0.039(3) 0.042(4) 0.059(4) 0.015(3) 0.008(3) 0.011(3)
C93 0.036(3) 0.058(5) 0.055(4) -0.004(4) 0.000(3) 0.013(4)
C94 0.120(13) 0.163(16) 0.20(2) 0.128(14) 0.033(13) 0.004(11)
C95 0.072(5) 0.044(5) 0.040(3) 0.001(3) -0.010(3) -0.001(3)
C96 0.38(3) 0.050(6) 0.027(6) 0.005(5) 0.087(11) 0.037(11)
C97 0.057(4) 0.076(5) 0.085(5) -0.019(4) 0.024(4) -0.006(3)
C98 0.031(2) 0.026(2) 0.020(2) 0.007(2) 0.0006(19) 0.0092(19)
C99 0.092(5) 0.047(3) 0.063(4) 0.005(3) 0.027(4) -0.011(3)
S1 0.029(2) 0.093(3) 0.0439(18) -0.015(2) 0.0007(15) -0.0074(19)
S2 0.30(3) 0.69(7) 1.50(16) 0.92(10) 0.53(6) 0.28(4)
S3 0.039(4) 0.32(2) 0.137(11) -0.137(13) -0.019(5) 0.022(7)
C100 0.69(15) 0.08(2) 0.90(19) 0.23(6) -0.77(16) -0.19(5)
C101 0.068(11) 0.17(3) 0.026(8) 0.000 0.000 -0.066(16)
C102 0.028(8) 0.050(11) 0.072(17) -0.029(11) 0.000(10) 0.007(8)
C113 0.072(12) 0.080(16) 0.100(15) -0.022(11) 0.003(11) 0.047(11)
C104 0.056(19) 0.11(3) 0.05(2) -0.026(19) -0.033(14) 0.039(18)
C105 0.032(2) 0.092(4) 0.091(4) 0.000 0.000 -0.005(2)
S4 0.148(7) 0.137(6) 0.064(3) -0.003(3) 0.006(3) 0.065(5)
C106 0.074(12) 0.058(11) 0.036(8) 0.002(7) -0.003(8) -0.039(9)
C107 0.14(3) 0.018(7) 0.111(17) 0.000 0.000 -0.020(11)
C108 0.020(4) 0.037(5) 0.033(4) 0.000 0.000 -0.006(3)
C109 0.18(3) 0.14(2) 0.042(8) 0.000 0.000 0.12(2)
Sc4 0.087(8) 0.26(2) 0.132(13) 0.082(14) 0.055(9) -0.003(10)
Sc9 0.0224(13) 0.0246(14) 0.065(2) 0.000 0.000 -0.0016(9)
Sc6 0.007(3) 0.007(3) 0.007(3) 0.0028(10) 0.0000(10) 0.0006(10)
Sc7 0.23(3) 0.16(3) 0.045(8) 0.036(11) 0.054(13) 0.15(3)
C110 0.024(4) 0.076(9) 0.183(16) 0.000 0.000 -0.016(4)
C111 0.033(3) 0.039(3) 0.029(3) 0.000 0.000 -0.002(3)
C112 0.041(4) 0.040(3) 0.080(5) 0.000 0.000 0.006(3)
C103 0.078(14) 0.011(7) 0.036(8) 0.007(6) 0.003(8) 0.012(8)
C114 0.056(9) 0.105(13) 0.034(8) 0.032(8) -0.001(7) -0.011(7)
C115 0.117(18) 0.064(12) 0.55(8) 0.07(3) -0.05(3) 0.002(12)
C116 0.027(4) 0.059(7) 0.105(9) -0.049(7) 0.020(5) 0.007(4)
C117 0.21(2) 0.36(4) 0.069(11) 0.000 0.000 0.19(3)
C118 0.107(17) 0.14(2) 0.069(12) -0.016(13) -0.019(11) 0.085(17)
Sc8 0.038(3) 0.135(6) 0.054(3) -0.037(3) 0.014(2) -0.053(3)
Sc5 0.051(3) 0.034(3) 0.028(3) 0.0089(17) 0.0141(18) 0.022(2)

loop_
_geom_bond_atom_site_label_1
_geom_bond_atom_site_label_2
_geom_bond_distance
_geom_bond_site_symmetry_2
_geom_bond_publ_flag
C1 C2 1.302(5) . ?
C3 C4 1.435(6) 6 ?
C3 C4 1.435(6) . ?
C3 C5 1.631(7) 6 ?
C3 C5 1.631(7) . ?
C4 C9 1.323(8) 6 ?
C4 C5 1.353(8) 6 ?
C4 C6 1.530(8) . ?
C4 C8 1.659(6) . ?
C4 C11 1.832(7) 6 ?
C4 C4 1.842(11) 6 ?
C5 C6 0.995(8) 6 ?
C5 C4 1.353(8) 6 ?
C5 C7 1.508(8) . ?
C5 C9 1.542(9) . ?
C5 C10 1.936(7) 6 ?
C6 C9 0.845(8) 6 ?
C6 C5 0.995(8) 6 ?
C6 C10 1.538(9) . ?
C6 C7 1.659(11) 6 ?
C6 C11 1.875(8) 6 ?
C7 C10 1.086(7) 6 ?
C7 C7 1.119(14) 6 ?
C7 C10 1.540(8) . ?
C7 C6 1.659(11) 6 ?
C8 C11 1.363(6) 6 ?
C8 C11 1.363(6) . ?
C8 C4 1.659(6) 6 ?
C9 C6 0.845(8) 6 ?
C9 C4 1.323(8) 6 ?
C9 C11 1.511(8) . ?
C10 C10 1.066(11) 6 ?
C10 C7 1.086(7) 6 ?
C10 C12 1.493(5) . ?
C10 C5 1.936(7) 6 ?
C11 C11 1.604(10) 6 ?
C11 C12 1.612(5) . ?
C11 C4 1.832(7) 6 ?
C11 C6 1.875(8) 6 ?
C11 C13 1.992(6) 6 ?
C12 C13 1.431(5) 6 ?
C12 C13 1.431(5) . ?
C12 C10 1.493(5) 6 ?
C12 C14 1.591(5) 6 ?
C12 C14 1.591(5) . ?
C12 C11 1.612(5) 6 ?
C13 C14 1.219(7) 6 ?
C13 C15 1.422(15) . ?
C13 C51 1.437(8) . ?
C13 C52 1.593(15) 6 ?
C13 C13 1.597(10) 6 ?
C13 C51 1.919(8) 6 ?
C13 C50 1.974(8) 6 ?
C13 C11 1.992(6) 6 ?
C13 C49 2.036(9) 6 ?
C14 C15 1.084(12) 6 ?
C14 C13 1.219(7) 6 ?
C14 C16 1.464(8) . ?
C14 C52 1.514(10) . ?
C14 C17 1.629(10) 6 ?
C15 C52 0.460(11) 6 ?
C15 C14 1.084(12) 6 ?
C15 C53 1.435(9) . ?
C15 C73 1.463(16) 6 ?
C15 C17 1.506(15) . ?
C15 C50 1.787(12) 6 ?
C15 C16 1.957(13) 6 ?
C16 C18 0.793(7) 6 ?
C16 C17 0.997(9) 6 ?
C16 C74 1.435(9) . ?
C16 C18 1.481(9) . ?
C16 C16 1.616(15) 6 ?
C16 C15 1.957(13) 6 ?
C17 C74 0.690(6) 6 ?
C17 C16 0.997(9) 6 ?
C17 C73 1.325(11) 6 ?
C17 C18 1.425(10) . ?
C17 C19 1.487(10) . ?
C17 C14 1.629(10) 6 ?
C17 C52 1.825(15) 6 ?
C18 C16 0.793(7) 6 ?
C18 C18 0.969(13) 6 ?
C18 C20 1.436(10) . ?
C18 C74 1.526(10) 6 ?
C18 C20 1.696(10) 6 ?
C19 C74 1.032(10) 6 ?
C19 C73 1.047(9) 6 ?
C19 C56 1.35(3) . ?
C19 C21 1.420(15) . ?
C19 C76 1.547(13) 6 ?
C19 C75 1.55(3) 6 ?
C19 C80 1.826(15) 6 ?
C19 C79 1.841(11) 6 ?
C20 C20 0.840(13) 6 ?
C20 C78 0.852(10) 6 ?
C20 C22 1.442(11) . ?
C20 C78 1.445(12) . ?
C20 C76 1.608(13) 6 ?
C20 C18 1.696(10) 6 ?
C21 C80 0.603(10) 6 ?
C21 C76 0.879(14) 6 ?
C21 C22 1.37(2) . ?
C21 C23 1.460(13) . ?
C21 C79 1.693(18) 6 ?
C21 C74 1.867(16) 6 ?
C21 C84 1.914(15) 6 ?
C22 C78 0.755(11) 6 ?
C22 C76 0.903(12) 6 ?
C22 C24 1.41(4) . ?
C22 C82 1.61(4) 6 ?
C22 C80 1.683(18) 6 ?
C23 C80 0.874(13) 6 ?
C23 C79 1.163(12) 6 ?
C23 C84 1.184(16) 6 ?
C23 C63 1.38(3) . ?
C23 C25 1.440(12) . ?
C23 C87 1.546(15) 6 ?
C23 C83 1.60(2) 6 ?
C24 C82 0.48(7) 6 ?
C24 C86 1.06(5) 6 ?
C24 C82 1.418(18) . ?
C24 C26 1.47(4) . ?
C24 C78 1.52(4) 6 ?
C24 C24 1.88(7) 6 ?
C24 C84 1.99(4) 6 ?
C25 C84 0.677(10) 6 ?
C25 C87 0.895(14) 6 ?
C25 C26 1.45(3) . ?
C25 C27 1.462(16) . ?
C25 C86 1.64(3) 6 ?
C25 C90 1.835(16) 6 ?
C25 C80 1.956(16) 6 ?
C26 C86 0.42(2) 6 ?
C26 C28 1.25(4) . ?
C26 C89 1.31(3) 6 ?
C26 C84 1.41(3) 6 ?
C26 C82 1.77(5) 6 ?
C27 C90 0.646(9) 6 ?
C27 C87 0.817(13) 6 ?
C27 C67 1.434(15) . ?
C27 C29 1.436(12) . ?
C27 C91 1.710(14) 6 ?
C27 C83 1.90(2) 6 ?
C27 C92 1.946(18) 6 ?
C28 C89 0.11(3) 6 ?
C28 C28 1.41(4) 6 ?
C28 C89 1.424(11) . ?
C28 C92 1.49(3) 6 ?
C28 C30 1.51(2) . ?
C28 C86 1.54(2) 6 ?
C29 C90 0.805(11) 6 ?
C29 C92 1.12(2) 6 ?
C29 C91 1.282(11) 6 ?
C29 C31 1.425(18) . ?
C29 C30 1.453(17) . ?
C29 C36 1.906(17) 6 ?
C30 C92 0.534(19) 6 ?
C30 C32 1.190(17) . ?
C30 C89 1.40(3) 6 ?
C30 C30 1.83(3) 6 ?
C30 C90 1.911(17) 6 ?
C31 C36 0.560(16) 6 ?
C31 C91 0.926(15) 6 ?
C31 C71 1.42(2) . ?
C31 C33 1.449(13) . ?
C31 C34 1.672(18) 6 ?
C31 C38 1.88(2) 6 ?
C31 C90 1.982(19) 6 ?
C32 C30 1.190(17) 6 ?
C32 C34 1.486(10) 6 ?
C32 C34 1.486(10) . ?
C32 C92 1.678(16) 6 ?
C32 C92 1.678(16) . ?
C33 C34 0.847(8) 6 ?
C33 C36 0.968(15) 6 ?
C33 C35 1.420(13) . ?
C33 C34 1.420(10) . ?
C33 C33 1.52(2) 6 ?
C33 C38 1.674(15) 6 ?
C34 C33 0.847(8) 6 ?
C34 C34 0.854(12) 6 ?
C34 C36 1.425(17) . ?
C34 C31 1.672(18) 6 ?
C35 C37 0.793(10) 6 ?
C35 C38 0.943(16) 6 ?
C35 C37 1.422(12) . ?
C35 C72 1.431(14) . ?
C35 C35 1.45(2) 6 ?
C35 C36 1.785(19) 6 ?
C36 C31 0.560(16) 6 ?
C36 C33 0.968(15) 6 ?
C36 C91 1.425(13) . ?
C36 C38 1.47(2) . ?
C36 C71 1.478(19) 6 ?
C36 C35 1.785(19) 6 ?
C36 C29 1.906(17) 6 ?
C36 C72 1.99(2) 6 ?
C37 C35 0.793(10) 6 ?
C37 C37 0.957(17) 6 ?
C37 C38 1.362(18) . ?
C37 C39 1.416(12) . ?
C37 C72 1.541(16) 6 ?
C37 C39 1.679(12) 6 ?
C38 C72 0.642(10) 6 ?
C38 C35 0.943(16) 6 ?
C38 C71 1.431(19) 6 ?
C38 C40 1.516(16) . ?
C38 C33 1.674(15) 6 ?
C38 C31 1.88(2) 6 ?
C38 C70 2.006(16) 6 ?
C39 C68 0.832(11) 6 ?
C39 C39 0.851(16) 6 ?
C39 C68 1.424(15) . ?
C39 C41 1.460(13) . ?
C39 C70 1.631(16) 6 ?
C39 C37 1.679(12) 6 ?
C40 C72 1.037(15) 6 ?
C40 C71 1.109(11) 6 ?
C40 C42 1.41(2) . ?
C40 C69 1.47(4) . ?
C40 C70 1.493(17) 6 ?
C40 C88 1.50(3) 6 ?
C40 C66 1.804(19) 6 ?
C40 C65 1.807(14) 6 ?
C41 C68 0.811(12) 6 ?
C41 C70 0.951(13) 6 ?
C41 C42 1.34(3) . ?
C41 C43 1.42(4) . ?
C41 C64 1.61(3) 6 ?
C41 C66 1.68(2) 6 ?
C42 C66 0.581(14) 6 ?
C42 C70 0.914(19) 6 ?
C42 C44 1.460(16) . ?
C42 C65 1.66(3) 6 ?
C42 C62 1.84(2) 6 ?
C42 C72 1.92(2) 6 ?
C43 C64 0.47(7) 6 ?
C43 C60 1.18(5) 6 ?
C43 C45 1.27(5) . ?
C43 C64 1.42(2) . ?
C43 C68 1.54(3) 6 ?
C43 C43 1.86(8) 6 ?
C43 C62 1.98(4) 6 ?
C44 C66 0.915(19) 6 ?
C44 C62 1.127(17) 6 ?
C44 C65 1.174(16) 6 ?
C44 C61 1.43(4) . ?
C44 C46 1.456(13) . ?
C44 C81 1.46(3) 6 ?
C44 C58 1.476(14) 6 ?
C45 C60 0.28(7) 6 ?
C45 C62 1.29(4) 6 ?
C45 C46 1.35(4) . ?
C45 C57 1.42(4) 6 ?
C45 C47 1.57(4) . ?
C45 C64 1.65(5) 6 ?
C46 C62 0.746(11) 6 ?
C46 C58 0.910(13) 6 ?
C46 C48 1.425(18) . ?
C46 C60 1.61(4) 6 ?
C46 C55 1.771(16) 6 ?
C46 C66 2.02(2) 6 ?
C47 C57 0.21(4) 6 ?
C47 C47 1.23(4) 6 ?
C47 C60 1.40(3) 6 ?
C47 C57 1.415(15) . ?
C47 C54 1.434(15) 6 ?
C47 C49 1.561(12) . ?
C48 C55 0.535(7) 6 ?
C48 C58 0.925(12) 6 ?
C48 C77 1.443(15) . ?
C48 C50 1.443(9) . ?
C48 C53 1.606(12) 6 ?
C48 C54 1.802(13) 6 ?
C49 C51 0.723(7) 6 ?
C49 C54 0.752(8) 6 ?
C49 C50 1.443(10) . ?
C49 C51 1.485(11) . ?
C49 C57 1.55(2) 6 ?
C49 C49 1.660(18) 6 ?
C49 C55 2.034(13) 6 ?
C49 C13 2.036(9) 6 ?
C50 C55 0.937(10) 6 ?
C50 C54 1.164(9) 6 ?
C50 C53 1.302(9) 6 ?
C50 C52 1.431(15) . ?
C50 C51 1.663(9) 6 ?
C50 C15 1.787(12) 6 ?
C50 C13 1.974(8) 6 ?
C51 C49 0.723(7) 6 ?
C51 C51 1.013(12) 6 ?
C51 C54 1.417(8) . ?
C51 C50 1.663(9) 6 ?
C51 C13 1.919(8) 6 ?
C52 C15 0.460(11) 6 ?
C52 C53 1.026(14) 6 ?
C52 C73 1.416(18) . ?
C52 C13 1.593(15) 6 ?
C52 C17 1.825(15) 6 ?
C53 C52 1.026(14) 6 ?
C53 C50 1.302(9) 6 ?
C53 C73 1.329(9) 6 ?
C53 C55 1.394(12) . ?
C53 C75 1.580(16) 6 ?
C53 C56 1.60(3) . ?
C53 C48 1.606(12) 6 ?
C53 C77 1.816(9) 6 ?
C54 C49 0.752(8) 6 ?
C54 C50 1.164(9) 6 ?
C54 C57 1.32(2) . ?
C54 C55 1.431(13) . ?
C54 C47 1.434(15) 6 ?
C54 C48 1.802(13) 6 ?
C55 C48 0.535(7) 6 ?
C55 C50 0.937(10) 6 ?
C55 C58 1.431(12) . ?
C55 C46 1.771(16) 6 ?
C55 C77 1.831(12) 6 ?
C55 C49 2.034(13) 6 ?
C56 C75 0.20(5) 6 ?
C56 C73 1.19(3) 6 ?
C56 C59 1.33(3) . ?
C56 C79 1.53(3) 6 ?
C56 C77 1.55(3) 6 ?
C57 C47 0.21(4) 6 ?
C57 C60 1.29(4) . ?
C57 C45 1.42(4) 6 ?
C57 C49 1.55(2) 6 ?
C57 C57 1.60(5) 6 ?
C58 C46 0.910(13) 6 ?
C58 C48 0.925(12) 6 ?
C58 C62 1.443(16) . ?
C58 C77 1.465(16) 6 ?
C58 C44 1.476(14) 6 ?
C58 C81 1.54(3) . ?
C58 C61 1.69(4) 6 ?
C59 C77 1.126(12) 6 ?
C59 C75 1.19(2) 6 ?
C59 C79 1.432(13) 6 ?
C59 C63 1.46(2) . ?
C59 C61 1.47(5) 6 ?
C59 C81 1.49(3) . ?
C59 C83 1.795(16) 6 ?
C59 C85 1.901(11) 6 ?
C60 C45 0.28(7) 6 ?
C60 C43 1.18(5) 6 ?
C60 C47 1.40(3) 6 ?
C60 C64 1.50(5) . ?
C60 C62 1.55(3) . ?
C60 C46 1.61(4) 6 ?
C61 C81 0.34(4) 6 ?
C61 C65 1.17(5) 6 ?
C61 C77 1.34(5) . ?
C61 C85 1.46(4) . ?
C61 C59 1.47(5) 6 ?
C61 C58 1.69(4) 6 ?
C62 C46 0.746(11) 6 ?
C62 C44 1.127(17) 6 ?
C62 C45 1.29(4) 6 ?
C62 C66 1.410(19) . ?
C62 C42 1.84(2) 6 ?
C62 C43 1.98(4) 6 ?
C63 C83 0.509(12) 6 ?
C63 C79 0.994(15) 6 ?
C63 C67 1.465(13) . ?
C63 C85 1.63(2) 6 ?
C63 C87 1.78(2) 6 ?
C64 C43 0.47(7) 6 ?
C64 C64 0.97(7) 6 ?
C64 C68 1.48(3) . ?
C64 C41 1.61(3) 6 ?
C64 C45 1.65(5) 6 ?
C64 C68 1.92(3) 6 ?
C65 C61 1.17(5) 6 ?
C65 C44 1.174(16) 6 ?
C65 C81 1.36(3) . ?
C65 C66 1.38(2) . ?
C65 C85 1.451(15) 6 ?
C65 C88 1.56(3) . ?
C65 C69 1.62(4) 6 ?
C65 C42 1.66(3) 6 ?
C65 C40 1.807(14) 6 ?
C66 C42 0.581(14) 6 ?
C66 C44 0.915(19) 6 ?
C66 C70 1.472(17) . ?
C66 C41 1.68(2) 6 ?
C66 C40 1.804(19) 6 ?
C66 C46 2.02(2) 6 ?
C67 C83 0.964(14) 6 ?
C67 C85 1.108(12) 6 ?
C67 C69 1.48(5) 6 ?
C67 C87 1.498(19) 6 ?
C67 C88 1.51(3) . ?
C67 C90 1.910(14) 6 ?
C67 C91 1.923(12) 6 ?
C68 C41 0.812(12) 6 ?
C68 C39 0.832(11) 6 ?
C68 C70 1.439(18) . ?
C68 C43 1.54(3) 6 ?
C68 C68 1.57(3) 6 ?
C68 C64 1.92(3) 6 ?
C69 C88 0.22(6) 6 ?
C69 C71 1.17(5) 6 ?
C69 C85 1.29(5) . ?
C69 C67 1.48(5) 6 ?
C69 C91 1.53(4) . ?
C69 C65 1.62(4) 6 ?
C70 C42 0.914(19) 6 ?
C70 C41 0.951(13) 6 ?
C70 C72 1.429(16) . ?
C70 C40 1.493(17) 6 ?
C70 C39 1.631(16) 6 ?
C70 C38 2.006(16) 6 ?
C71 C40 1.109(11) 6 ?
C71 C69 1.17(5) 6 ?
C71 C88 1.26(4) . ?
C71 C91 1.286(11) 6 ?
C71 C72 1.421(16) . ?
C71 C38 1.431(19) 6 ?
C71 C36 1.478(19) 6 ?
C72 C38 0.642(10) 6 ?
C72 C40 1.037(15) 6 ?
C72 C37 1.541(16) 6 ?
C72 C42 1.92(2) 6 ?
C72 C36 1.99(2) 6 ?
C73 C19 1.047(9) 6 ?
C73 C56 1.19(3) 6 ?
C73 C17 1.325(11) 6 ?
C73 C53 1.329(9) 6 ?
C73 C75 1.34(2) . ?
C73 C74 1.394(10) . ?
C73 C15 1.463(16) 6 ?
C74 C17 0.690(6) 6 ?
C74 C19 1.032(10) 6 ?
C74 C76 1.432(12) . ?
C74 C18 1.526(10) 6 ?
C74 C21 1.867(16) 6 ?
C75 C56 0.20(5) 6 ?
C75 C59 1.19(2) 6 ?
C75 C77 1.37(3) . ?
C75 C19 1.55(3) 6 ?
C75 C53 1.580(16) 6 ?
C75 C79 1.582(19) . ?
C76 C21 0.879(14) 6 ?
C76 C22 0.903(12) 6 ?
C76 C78 1.363(16) . ?
C76 C80 1.439(13) . ?
C76 C19 1.547(13) 6 ?
C76 C20 1.608(13) 6 ?
C77 C59 1.126(12) 6 ?
C77 C81 1.21(3) 6 ?
C77 C58 1.465(16) 6 ?
C77 C56 1.55(3) 6 ?
C77 C53 1.816(9) 6 ?
C77 C55 1.831(12) 6 ?
C78 C22 0.755(11) 6 ?
C78 C20 0.852(10) 6 ?
C78 C82 1.50(5) . ?
C78 C24 1.52(4) 6 ?
C78 C78 1.62(2) 6 ?
C78 C82 1.95(4) 6 ?
C79 C63 0.994(15) 6 ?
C79 C23 1.163(12) 6 ?
C79 C80 1.405(16) . ?
C79 C59 1.432(13) 6 ?
C79 C83 1.481(12) . ?
C79 C56 1.53(3) 6 ?
C79 C21 1.693(18) 6 ?
C79 C19 1.841(11) 6 ?
C80 C21 0.603(10) 6 ?
C80 C23 0.874(13) 6 ?
C80 C84 1.431(14) . ?
C80 C22 1.683(18) 6 ?
C80 C19 1.826(15) 6 ?
C80 C25 1.956(16) 6 ?
C81 C61 0.34(4) 6 ?
C81 C77 1.21(3) 6 ?
C81 C44 1.46(3) 6 ?
C81 C85 1.71(3) 6 ?
C82 C24 0.48(7) 6 ?
C82 C82 0.95(6) 6 ?
C82 C86 1.39(4) . ?
C82 C22 1.61(4) 6 ?
C82 C26 1.77(5) 6 ?
C82 C78 1.95(4) 6 ?
C83 C63 0.509(12) 6 ?
C83 C67 0.964(14) 6 ?
C83 C85 1.35(2) . ?
C83 C87 1.50(2) . ?
C83 C23 1.60(2) 6 ?
C83 C59 1.795(16) 6 ?
C83 C27 1.90(2) 6 ?
C84 C25 0.677(10) 6 ?
C84 C23 1.184(16) 6 ?
C84 C26 1.41(3) 6 ?
C84 C86 1.41(3) . ?
C84 C87 1.449(15) . ?
C84 C21 1.914(15) 6 ?
C84 C24 1.99(4) 6 ?
C85 C67 1.108(12) 6 ?
C85 C88 1.25(4) 6 ?
C85 C65 1.451(15) 6 ?
C85 C63 1.63(2) 6 ?
C85 C81 1.71(3) 6 ?
C85 C59 1.901(11) 6 ?
C86 C26 0.42(2) 6 ?
C86 C24 1.06(5) 6 ?
C86 C28 1.54(2) 6 ?
C86 C89 1.61(3) . ?
C86 C25 1.64(3) 6 ?
C87 C27 0.817(13) 6 ?
C87 C25 0.895(14) 6 ?
C87 C90 1.409(14) . ?
C87 C67 1.498(19) 6 ?
C87 C23 1.546(15) 6 ?
C87 C63 1.78(2) 6 ?
C88 C69 0.22(6) 6 ?
C88 C85 1.25(4) 6 ?
C88 C40 1.50(3) 6 ?
C88 C91 1.65(3) 6 ?
C89 C28 0.11(3) 6 ?
C89 C26 1.31(3) 6 ?
C89 C92 1.40(3) . ?
C89 C30 1.40(3) 6 ?
C89 C89 1.43(4) 6 ?
C90 C27 0.646(9) 6 ?
C90 C29 0.805(11) 6 ?
C90 C92 1.424(17) . ?
C90 C91 1.436(13) . ?
C90 C25 1.835(16) 6 ?
C90 C67 1.910(14) 6 ?
C90 C30 1.911(17) 6 ?
C90 C31 1.982(19) 6 ?
C91 C31 0.926(15) 6 ?
C91 C29 1.282(11) 6 ?
C91 C71 1.286(11) 6 ?
C91 C88 1.65(3) 6 ?
C91 C27 1.710(14) 6 ?
C91 C67 1.923(12) 6 ?
C92 C30 0.534(19) 6 ?
C92 C29 1.12(2) 6 ?
C92 C28 1.49(3) 6 ?
C92 C27 1.946(18) 6 ?
Sc2 Sc3 1.464(10) 6 ?
Sc3 Sc2 1.464(10) 6 ?
N1 C93 0.569(7) 6_556 ?
N1 C94 1.29(2) 6_556 ?
N1 C98 1.437(12) . ?
N1 C99 1.514(9) . ?
N1 C97 1.524(10) . ?
N1 C93 1.543(8) . ?
N1 N1 1.626(17) 6_556 ?
C93 N1 0.569(7) 6_556 ?
C93 C93 1.26(2) 6_556 ?
C93 C94 1.48(2) . ?
C93 C97 1.489(12) 6_556 ?
C93 C98 1.541(11) 6_556 ?
C94 C98 0.33(3) 6_556 ?
C94 N1 1.29(2) 6_556 ?
C94 C113 1.31(3) 6_556 ?
C94 C103 1.37(3) 6_556 ?
C94 C95 1.42(2) . ?
C95 C103 0.79(3) 6_556 ?
C95 C113 0.75(2) 6_556 ?
C95 C96 1.45(2) . ?
C95 C98 1.509(9) 6_556 ?
C95 C104 1.62(3) 6_556 ?
C95 C114 1.70(2) 6_556 ?
C96 C104 0.42(5) 6_556 ?
C96 C114 0.449(19) 6_556 ?
C96 C113 1.19(2) 6_556 ?
C96 C115 1.21(4) 6_556 ?
C96 C103 1.44(3) 6_556 ?
C96 C106 1.47(2) 6_556 ?
C97 C100 1.47(3) . ?
C97 C93 1.489(12) 6_556 ?
C97 C116 1.512(13) . ?
C98 C94 0.33(3) 6_556 ?
C98 C113 1.331(19) . ?
C98 C95 1.509(9) 6_556 ?
C98 C103 1.512(19) . ?
C98 C93 1.541(11) 6_556 ?
C99 C107 1.32(2) . ?
C99 C99 1.446(15) 6_556 ?
C99 C110 1.584(14) . ?
S1 S4 0.638(7) 6 ?
S1 S3 0.71(3) . ?
S1 S2 1.37(4) 6 ?
S1 C105 1.536(4) . ?
S2 S4 0.75(4) . ?
S2 S1 1.37(4) 6 ?
S2 C105 1.94(7) . ?
S2 S3 1.95(6) 6 ?
S2 S2 2.12(9) 2_655 ?
S3 S4 1.28(3) 6 ?
S3 C105 1.344(12) . ?
S3 S2 1.95(6) 6 ?
S3 S3 2.35(4) 6 ?
C100 C101 1.56(3) . ?
C100 C102 1.84(4) 2_755 ?
C101 C102 1.38(2) . ?
C101 C102 1.38(2) 2_755 ?
C101 C100 1.56(3) 2_755 ?
C102 C100 1.84(4) 2_755 ?
C113 C95 0.75(2) 6_556 ?
C113 C96 1.19(2) 6_556 ?
C113 C94 1.31(3) 6_556 ?
C113 C114 1.38(2) . ?
C104 C96 0.42(5) 6_556 ?
C104 C103 1.51(3) . ?
C104 C106 1.55(5) . ?
C104 C95 1.62(3) 6_556 ?
C105 S3 1.344(12) 6 ?
C105 S1 1.536(4) 6 ?
C105 S4 1.638(7) 6 ?
C105 S4 1.638(7) . ?
C105 S2 1.94(7) 6 ?
S4 S1 0.638(7) 6 ?
S4 S3 1.28(3) 6 ?
C106 C96 1.47(2) 6_556 ?
C107 C99 1.32(2) 6_556 ?
C107 C108 1.41(2) . ?
C108 C109 1.46(2) . ?
Sc4 Sc6 0.65(3) 6 ?
Sc4 Sc8 1.20(2) 6 ?
Sc4 Sc7 1.92(6) . ?
Sc4 Sc8 1.98(3) . ?
Sc4 Sc5 2.60(3) 6 ?
Sc4 Sc4 2.78(4) 6 ?
Sc4 Sc6 3.18(2) . ?
Sc4 Sc9 3.710(18) . ?
Sc9 Sc5 1.980(7) 6 ?
Sc9 Sc5 1.980(7) . ?
Sc9 Sc7 2.62(3) 6 ?
Sc9 Sc7 2.62(3) . ?
Sc9 Sc6 3.418(9) . ?
Sc9 Sc6 3.418(9) 6 ?
Sc9 Sc4 3.710(18) 6 ?
Sc6 Sc4 0.65(3) 6 ?
Sc6 Sc7 1.32(5) 6 ?
Sc6 Sc8 1.692(13) . ?
Sc6 Sc5 2.058(11) . ?
Sc6 Sc8 2.451(14) 6 ?
Sc6 Sc6 3.49(2) 6 ?
Sc7 Sc5 0.81(4) 6 ?
Sc7 Sc6 1.32(5) 6 ?
Sc7 Sc8 2.71(5) 6 ?
Sc7 Sc8 3.28(4) . ?
Sc7 Sc5 3.62(2) . ?
C110 C99 1.584(14) 6_556 ?
C110 C111 1.61(2) . ?
C111 C112 1.487(10) . ?
C103 C95 0.79(3) 6_556 ?
C103 C94 1.37(3) 6_556 ?
C103 C96 1.44(3) 6_556 ?
C114 C96 0.449(19) 6_556 ?
C114 C115 1.23(3) . ?
C114 C95 1.70(2) 6_556 ?
C115 C96 1.21(4) 6_556 ?
C116 C117 1.583(9) . ?
C117 C118 1.40(2) . ?
C117 C118 1.40(2) 2_755 ?
C117 C116 1.583(9) 2_755 ?
C118 C118 1.69(5) 2_755 ?
Sc8 Sc8 0.900(12) 6 ?
Sc8 Sc4 1.20(2) 6 ?
Sc8 Sc6 2.451(14) 6 ?
Sc8 Sc7 2.71(5) 6 ?
Sc8 Sc5 3.246(7) . ?
Sc8 Sc5 3.667(6) 6 ?
Sc5 Sc7 0.81(4) 6 ?
Sc5 Sc4 2.60(3) 6 ?
Sc5 Sc5 3.236(12) 6 ?
Sc5 Sc8 3.667(6) 6 ?
